data_4079815
loop_
_publ_author_name
'Pal, Manoj K.'
'Kushwah, Nisha'
'Manna, Debashree'
'Wadawale, Amey'
'Sudarsan, V.'
'Ghanty, Tapan K.'
'Jain, Vimal K.'

_publ_section_title
;
 Diorgano-Gallium and -Indium Complexes Derived from Benzoazole Ligands:
 Synthesis, Characterization, Photoluminescence, and Computational Studies
;
_journal_issue 1
_journal_name_full Organometallics
_journal_page_first 104
_journal_paper_doi 10.1021/om300855x
_journal_volume 32
_journal_year 2013
_chemical_formula_sum 'C30 H28 In2 N2 O2 S2'
_chemical_formula_weight 742.30
_chemical_name_systematic
;
 ?
;
_space_group_IT_number 2
_symmetry_cell_setting triclinic
_symmetry_Int_Tables_number 2
_symmetry_space_group_name_Hall '-P 1'
_symmetry_space_group_name_H-M 'P -1'
_atom_sites_solution_hydrogens geom
_atom_sites_solution_primary direct
_atom_sites_solution_secondary difmap
_audit_creation_method SHELXL-97
_cell_angle_alpha 70.73(3)
_cell_angle_beta 87.144(18)
_cell_angle_gamma 74.28(2)
_cell_formula_units_Z 1
_cell_length_a 7.7032(16)
_cell_length_b 10.000(4)
_cell_length_c 10.532(3)
_cell_measurement_reflns_used 25
_cell_measurement_temperature 298(2)
_cell_measurement_theta_max 13.2
_cell_measurement_theta_min 10.2
_cell_volume 736.5(4)
_computing_cell_refinement WinAFC
_computing_data_collection WinAFC
_computing_data_reduction CrystalStructure
_computing_molecular_graphics 'ORTEP-3 for Windows'
_computing_publication_material 'WinGX 1.7.01'
_computing_structure_refinement 'SHELXL-97 (Sheldrick, 1997)'
_computing_structure_solution SIR-92
_diffrn_ambient_temperature 298(2)
_diffrn_measured_fraction_theta_full 0.960
_diffrn_measured_fraction_theta_max 0.960
_diffrn_measurement_device_type 'Rigaku AFC7S'
_diffrn_measurement_method \w-2\q
_diffrn_radiation_monochromator graphite
_diffrn_radiation_source 'fine-focus sealed tube'
_diffrn_radiation_type MoK\a
_diffrn_radiation_wavelength 0.71069
_diffrn_reflns_av_R_equivalents 0.0110
_diffrn_reflns_av_sigmaI/netI 0.0376
_diffrn_reflns_limit_h_max 9
_diffrn_reflns_limit_h_min -9
_diffrn_reflns_limit_k_max 12
_diffrn_reflns_limit_k_min -6
_diffrn_reflns_limit_l_max 13
_diffrn_reflns_limit_l_min -12
_diffrn_reflns_number 3953
_diffrn_reflns_theta_full 27.55
_diffrn_reflns_theta_max 27.55
_diffrn_reflns_theta_min 2.49
_diffrn_standards_decay_% 0.30
_diffrn_standards_interval_count 150
_diffrn_standards_number 3
_exptl_absorpt_coefficient_mu 1.737
_exptl_absorpt_correction_T_max 0.9182
_exptl_absorpt_correction_T_min 0.5434
_exptl_absorpt_correction_type psi-scan
_exptl_absorpt_process_details '(North, Phillips & Mathews, 1968)'
_exptl_crystal_colour colorless
_exptl_crystal_density_diffrn 1.674
_exptl_crystal_density_method 'not measured'
_exptl_crystal_description plate
_exptl_crystal_F_000 368
_exptl_crystal_size_max 0.40
_exptl_crystal_size_mid 0.15
_exptl_crystal_size_min 0.05
_refine_diff_density_max 0.436
_refine_diff_density_min -0.327
_refine_diff_density_rms 0.075
_refine_ls_extinction_method none
_refine_ls_goodness_of_fit_ref 1.031
_refine_ls_hydrogen_treatment constr
_refine_ls_matrix_type full
_refine_ls_number_parameters 174
_refine_ls_number_reflns 3263
_refine_ls_number_restraints 0
_refine_ls_restrained_S_all 1.031
_refine_ls_R_factor_all 0.0408
_refine_ls_R_factor_gt 0.0265
_refine_ls_shift/su_max 0.002
_refine_ls_shift/su_mean 0.000
_refine_ls_structure_factor_coef Fsqd
_refine_ls_weighting_details 'calc w=1/[\s^2^(Fo^2^)+(0.0294P)^2^+0.0000P] where P=(Fo^2^+2Fc^2^)/3'
_refine_ls_weighting_scheme calc
_refine_ls_wR_factor_gt 0.0611
_refine_ls_wR_factor_ref 0.0655
_reflns_number_gt 2721
_reflns_number_total 3263
_reflns_threshold_expression >2sigma(I)
_cod_data_source_file om300855x_si_002.cif
_cod_data_source_block '[Me2In(m-hbt)]2'
_cod_database_code 4079815

loop_
_symmetry_equiv_pos_as_xyz
'x, y, z'
'-x, -y, -z'

loop_
_atom_site_label
_atom_site_type_symbol
_atom_site_fract_x
_atom_site_fract_y
_atom_site_fract_z
_atom_site_U_iso_or_equiv
_atom_site_adp_type
_atom_site_occupancy
_atom_site_symmetry_multiplicity
_atom_site_calc_flag
_atom_site_refinement_flags
C1 C 0.3653(5) 0.3765(5) 0.6545(4) 0.0621(10) Uani 1 1 d .
H1A H 0.4152 0.3988 0.5670 0.093 Uiso 1 1 calc R
H1B H 0.4457 0.2907 0.7157 0.093 Uiso 1 1 calc R
H1C H 0.3500 0.4582 0.6865 0.093 Uiso 1 1 calc R
C2 C -0.1177(5) 0.2921(4) 0.7589(4) 0.0569(9) Uani 1 1 d .
H2A H -0.2130 0.2965 0.7010 0.085 Uiso 1 1 calc R
H2B H -0.1596 0.3644 0.8029 0.085 Uiso 1 1 calc R
H2C H -0.0819 0.1959 0.8253 0.085 Uiso 1 1 calc R
C3 C 0.3149(4) -0.0305(4) 0.7334(3) 0.0433(7) Uani 1 1 d .
C4 C 0.3915(4) -0.1653(4) 0.7058(4) 0.0487(8) Uani 1 1 d .
C5 C 0.4896(5) -0.2952(4) 0.8044(5) 0.0639(11) Uani 1 1 d .
H5 H 0.5409 -0.3810 0.7843 0.077 Uiso 1 1 calc R
C6 C 0.5054(5) -0.2889(4) 0.9302(5) 0.0721(12) Uani 1 1 d .
H6 H 0.5681 -0.3728 0.9979 0.086 Uiso 1 1 calc R
C7 C 0.4289(5) -0.1576(4) 0.9611(4) 0.0664(11) Uani 1 1 d .
H7 H 0.4419 -0.1582 1.0486 0.080 Uiso 1 1 calc R
C8 C 0.3339(5) -0.0266(4) 0.8628(4) 0.0554(9) Uani 1 1 d .
H8 H 0.2857 0.0592 0.8836 0.067 Uiso 1 1 calc R
C9 C 0.2241(4) 0.0527(3) 0.5153(3) 0.0376(7) Uani 1 1 d .
C10 C 0.1404(4) 0.1500(3) 0.3829(3) 0.0388(7) Uani 1 1 d .
C11 C 0.0541(4) 0.3072(3) 0.3500(3) 0.0370(6) Uani 1 1 d .
C12 C -0.0218(5) 0.3836(4) 0.2178(3) 0.0492(8) Uani 1 1 d .
H12 H -0.0785 0.4839 0.1929 0.059 Uiso 1 1 calc R
C13 C -0.0129(5) 0.3113(4) 0.1247(3) 0.0532(9) Uani 1 1 d .
H13 H -0.0648 0.3642 0.0387 0.064 Uiso 1 1 calc R
C14 C 0.0727(5) 0.1592(4) 0.1569(4) 0.0594(10) Uani 1 1 d .
H14 H 0.0780 0.1130 0.0928 0.071 Uiso 1 1 calc R
C15 C 0.1476(5) 0.0812(4) 0.2836(4) 0.0549(9) Uani 1 1 d .
H15 H 0.2043 -0.0188 0.3052 0.066 Uiso 1 1 calc R
N1 N 0.2223(3) 0.0908(3) 0.6235(3) 0.0398(6) Uani 1 1 d .
O1 O 0.0382(3) 0.3876(2) 0.4335(2) 0.0484(6) Uani 1 1 d .
S1 S 0.34309(12) -0.13740(9) 0.53935(10) 0.0531(2) Uani 1 1 d .
In1 In 0.10858(3) 0.33553(2) 0.64171(2) 0.03668(8) Uani 1 1 d .

loop_
_atom_site_aniso_label
_atom_site_aniso_U_11
_atom_site_aniso_U_22
_atom_site_aniso_U_33
_atom_site_aniso_U_23
_atom_site_aniso_U_13
_atom_site_aniso_U_12
C1 0.050(2) 0.076(3) 0.070(3) -0.031(2) 0.0051(18) -0.0234(19)
C2 0.055(2) 0.070(2) 0.057(2) -0.0320(19) 0.0169(17) -0.0215(19)
C3 0.0358(15) 0.0377(17) 0.0520(19) -0.0103(14) 0.0045(14) -0.0088(13)
C4 0.0394(17) 0.0381(18) 0.066(2) -0.0134(16) 0.0047(15) -0.0114(14)
C5 0.048(2) 0.038(2) 0.093(3) -0.010(2) 0.000(2) -0.0034(16)
C6 0.064(2) 0.050(2) 0.081(3) 0.008(2) -0.019(2) -0.013(2)
C7 0.068(3) 0.060(3) 0.058(2) -0.002(2) -0.0081(19) -0.017(2)
C8 0.058(2) 0.048(2) 0.052(2) -0.0097(17) 0.0000(17) -0.0095(17)
C9 0.0341(15) 0.0353(16) 0.0502(18) -0.0204(14) 0.0131(13) -0.0144(13)
C10 0.0407(16) 0.0437(17) 0.0420(17) -0.0227(14) 0.0130(13) -0.0190(14)
C11 0.0390(15) 0.0429(17) 0.0351(15) -0.0189(13) 0.0068(12) -0.0141(13)
C12 0.063(2) 0.0471(19) 0.0405(18) -0.0197(15) 0.0010(15) -0.0121(16)
C13 0.067(2) 0.067(2) 0.0378(18) -0.0259(17) 0.0052(16) -0.0265(19)
C14 0.077(3) 0.072(3) 0.050(2) -0.040(2) 0.0149(18) -0.031(2)
C15 0.067(2) 0.050(2) 0.059(2) -0.0333(18) 0.0111(18) -0.0156(18)
N1 0.0405(14) 0.0367(14) 0.0403(14) -0.0126(11) 0.0060(11) -0.0084(11)
O1 0.0696(15) 0.0378(12) 0.0365(12) -0.0185(10) -0.0041(11) -0.0034(11)
S1 0.0535(5) 0.0382(5) 0.0704(6) -0.0274(4) 0.0102(4) -0.0065(4)
In1 0.03879(12) 0.03875(13) 0.03290(12) -0.01445(9) 0.00141(8) -0.00776(9)

loop_
_atom_type_symbol
_atom_type_description
_atom_type_scat_dispersion_real
_atom_type_scat_dispersion_imag
_atom_type_scat_source
C C 0.0033 0.0016 'International Tables Vol C Tables 4.2.6.8 and 6.1.1.4'
H H 0.0000 0.0000 'International Tables Vol C Tables 4.2.6.8 and 6.1.1.4'
N N 0.0061 0.0033 'International Tables Vol C Tables 4.2.6.8 and 6.1.1.4'
O O 0.0106 0.0060 'International Tables Vol C Tables 4.2.6.8 and 6.1.1.4'
S S 0.1246 0.1234 'International Tables Vol C Tables 4.2.6.8 and 6.1.1.4'
In In -0.7276 1.3100 'International Tables Vol C Tables 4.2.6.8 and 6.1.1.4'

loop_
_geom_angle_atom_site_label_1
_geom_angle_atom_site_label_2
_geom_angle_atom_site_label_3
_geom_angle
_geom_angle_site_symmetry_3
In1 C1 H1A 109.5 .
In1 C1 H1B 109.5 .
H1A C1 H1B 109.5 .
In1 C1 H1C 109.5 .
H1A C1 H1C 109.5 .
H1B C1 H1C 109.5 .
In1 C2 H2A 109.5 .
In1 C2 H2B 109.5 .
H2A C2 H2B 109.5 .
In1 C2 H2C 109.5 .
H2A C2 H2C 109.5 .
H2B C2 H2C 109.5 .
C8 C3 N1 124.6(3) .
C8 C3 C4 119.4(3) .
N1 C3 C4 116.0(3) .
C5 C4 C3 122.7(4) .
C5 C4 S1 128.4(3) .
C3 C4 S1 108.9(2) .
C6 C5 C4 116.8(4) .
C6 C5 H5 121.6 .
C4 C5 H5 121.6 .
C5 C6 C7 121.8(4) .
C5 C6 H6 119.1 .
C7 C6 H6 119.1 .
C8 C7 C6 121.9(4) .
C8 C7 H7 119.1 .
C6 C7 H7 119.1 .
C3 C8 C7 117.4(4) .
C3 C8 H8 121.3 .
C7 C8 H8 121.3 .
N1 C9 C10 125.6(3) .
N1 C9 S1 114.3(2) .
C10 C9 S1 120.1(2) .
C15 C10 C11 120.1(3) .
C15 C10 C9 115.5(3) .
C11 C10 C9 124.4(3) .
O1 C11 C12 116.5(3) .
O1 C11 C10 126.6(3) .
C12 C11 C10 116.9(3) .
C13 C12 C11 120.9(3) .
C13 C12 H12 119.5 .
C11 C12 H12 119.5 .
C12 C13 C14 121.8(3) .
C12 C13 H13 119.1 .
C14 C13 H13 119.1 .
C15 C14 C13 119.1(3) .
C15 C14 H14 120.4 .
C13 C14 H14 120.4 .
C14 C15 C10 121.2(3) .
C14 C15 H15 119.4 .
C10 C15 H15 119.4 .
C9 N1 C3 110.6(3) .
C9 N1 In1 127.8(2) .
C3 N1 In1 121.4(2) .
C11 O1 In1 134.13(19) .
C11 O1 In1 122.85(18) 2_566
In1 O1 In1 103.01(8) 2_566
C4 S1 C9 90.29(16) .
O1 In1 C2 108.90(12) .
O1 In1 C1 108.13(13) .
C2 In1 C1 142.12(15) .
O1 In1 N1 81.13(9) .
C2 In1 N1 96.02(12) .
C1 In1 N1 97.24(13) .
O1 In1 O1 76.99(8) 2_566
C2 In1 O1 91.50(12) 2_566
C1 In1 O1 89.17(13) 2_566
N1 In1 O1 158.12(8) 2_566

loop_
_geom_bond_atom_site_label_1
_geom_bond_atom_site_label_2
_geom_bond_distance
_geom_bond_site_symmetry_2
C1 In1 2.144(3) .
C1 H1A 0.9600 .
C1 H1B 0.9600 .
C1 H1C 0.9600 .
C2 In1 2.143(3) .
C2 H2A 0.9600 .
C2 H2B 0.9600 .
C2 H2C 0.9600 .
C3 C8 1.393(5) .
C3 N1 1.417(4) .
C3 C4 1.435(4) .
C4 C5 1.412(5) .
C4 S1 1.726(4) .
C5 C6 1.360(6) .
C5 H5 0.9300 .
C6 C7 1.421(6) .
C6 H6 0.9300 .
C7 C8 1.408(5) .
C7 H7 0.9300 .
C8 H8 0.9300 .
C9 N1 1.313(4) .
C9 C10 1.470(4) .
C9 S1 1.811(3) .
C10 C15 1.421(4) .
C10 C11 1.459(4) .
C11 O1 1.356(3) .
C11 C12 1.414(4) .
C12 C13 1.387(4) .
C12 H12 0.9300 .
C13 C14 1.414(5) .
C13 H13 0.9300 .
C14 C15 1.367(5) .
C14 H14 0.9300 .
C15 H15 0.9300 .
N1 In1 2.434(3) .
O1 In1 2.141(2) .
O1 In1 2.553(2) 2_566
In1 O1 2.553(2) 2_566

loop_
_geom_torsion_atom_site_label_1
_geom_torsion_atom_site_label_2
_geom_torsion_atom_site_label_3
_geom_torsion_atom_site_label_4
_geom_torsion
_geom_torsion_site_symmetry_1
_geom_torsion_site_symmetry_4
C8 C3 C4 C5 -1.3(5) . .
N1 C3 C4 C5 179.2(3) . .
C8 C3 C4 S1 178.9(3) . .
N1 C3 C4 S1 -0.6(3) . .
C3 C4 C5 C6 1.6(5) . .
S1 C4 C5 C6 -178.6(3) . .
C4 C5 C6 C7 -0.7(6) . .
C5 C6 C7 C8 -0.6(6) . .
N1 C3 C8 C7 179.4(3) . .
C4 C3 C8 C7 0.0(5) . .
C6 C7 C8 C3 0.9(6) . .
N1 C9 C10 C15 -175.2(3) . .
S1 C9 C10 C15 5.0(4) . .
N1 C9 C10 C11 4.9(5) . .
S1 C9 C10 C11 -174.9(2) . .
C15 C10 C11 O1 -179.5(3) . .
C9 C10 C11 O1 0.4(5) . .
C15 C10 C11 C12 0.9(4) . .
C9 C10 C11 C12 -179.2(3) . .
O1 C11 C12 C13 -179.9(3) . .
C10 C11 C12 C13 -0.3(5) . .
C11 C12 C13 C14 -0.4(5) . .
C12 C13 C14 C15 0.5(6) . .
C13 C14 C15 C10 0.1(6) . .
C11 C10 C15 C14 -0.8(5) . .
C9 C10 C15 C14 179.2(3) . .
C10 C9 N1 C3 179.7(3) . .
S1 C9 N1 C3 -0.5(3) . .
C10 C9 N1 In1 -6.3(4) . .
S1 C9 N1 In1 173.49(12) . .
C8 C3 N1 C9 -178.8(3) . .
C4 C3 N1 C9 0.7(4) . .
C8 C3 N1 In1 6.8(4) . .
C4 C3 N1 In1 -173.7(2) . .
C12 C11 O1 In1 175.8(2) . .
C10 C11 O1 In1 -3.7(5) . .
C12 C11 O1 In1 -2.4(4) . 2_566
C10 C11 O1 In1 178.0(2) . 2_566
C5 C4 S1 C9 -179.6(3) . .
C3 C4 S1 C9 0.2(2) . .
N1 C9 S1 C4 0.2(2) . .
C10 C9 S1 C4 180.0(2) . .
C11 O1 In1 C2 -91.4(3) . .
In1 O1 In1 C2 87.10(14) 2_566 .
C11 O1 In1 C1 96.8(3) . .
In1 O1 In1 C1 -84.76(14) 2_566 .
C11 O1 In1 N1 2.0(3) . .
In1 O1 In1 N1 -179.53(10) 2_566 .
C11 O1 In1 O1 -178.5(3) . 2_566
In1 O1 In1 O1 0.0 2_566 2_566
C9 N1 In1 O1 2.9(2) . .
C3 N1 In1 O1 176.3(2) . .
C9 N1 In1 C2 111.2(3) . .
C3 N1 In1 C2 -75.4(2) . .
C9 N1 In1 C1 -104.4(3) . .
C3 N1 In1 C1 69.0(2) . .
C9 N1 In1 O1 1.7(4) . 2_566
C3 N1 In1 O1 175.1(2) . 2_566
